data_4029260
loop_
_publ_author_name
'Li, Yabo'
'Wang, Jingran'
'Huang, Mengmeng'
'Wang, Zhiwei'
'Wu, Yusheng'
'Wu, Yangjie'

_publ_section_title
;
 Direct C-H Arylation of Thiophenes at Low Catalyst Loading of a
 Phosphine-Free Bis(alkoxo)palladium Complex.
;
_journal_issue 7
_journal_name_full 'The Journal of organic chemistry'
_journal_page_first 2890
_journal_page_last 2897
_journal_paper_doi 10.1021/jo402745b
_journal_volume 79
_journal_year 2014
_chemical_absolute_configuration ad
_chemical_formula_moiety 'C20 H18 O2 S'
_chemical_formula_sum 'C20 H18 O2 S'
_chemical_formula_weight 322.40
_chemical_name_systematic
;
 ? 
;
_space_group_crystal_system monoclinic
_space_group_IT_number 4
_space_group_name_Hall 'P 2yb'
_space_group_name_H-M_alt 'P 1 21 1'
_symmetry_space_group_name_Hall 'P 2yb'
_symmetry_space_group_name_H-M 'P 1 21 1'
_atom_sites_solution_hydrogens geom
_atom_sites_solution_primary direct
_atom_sites_solution_secondary difmap
_audit_creation_date 2013-09-06
_audit_creation_method
;
  Olex2 1.2
  (compiled Apr 23 2013 17:54:37, GUI svn.r4466)
;
_cell_angle_alpha 90.00
_cell_angle_beta 102.150(7)
_cell_angle_gamma 90.00
_cell_formula_units_Z 2
_cell_length_a 6.7761(5)
_cell_length_b 11.2906(7)
_cell_length_c 11.3537(8)
_cell_measurement_reflns_used 1678
_cell_measurement_temperature 291(2)
_cell_measurement_theta_max 72.1810
_cell_measurement_theta_min 5.5580
_cell_volume 849.17(10)
_computing_cell_refinement
;
CrysAlisPro, Agilent Technologies,
Version 1.171.36.28 (release 01-02-2013 CrysAlis171 .NET)
(compiled Feb  1 2013,16:14:44)
;
_computing_data_collection
;
CrysAlisPro, Agilent Technologies,
Version 1.171.36.28 (release 01-02-2013 CrysAlis171 .NET)
(compiled Feb  1 2013,16:14:44)
;
_computing_data_reduction
;
CrysAlisPro, Agilent Technologies,
Version 1.171.36.28 (release 01-02-2013 CrysAlis171 .NET)
(compiled Feb  1 2013,16:14:44)
;
_computing_molecular_graphics
;
O. V. Dolomanov, L. J. Bourhis, R. J. Gildea, J. A. K. Howard and H. Puschmann,
OLEX2: a complete structure solution, refinement and analysis program.
J. Appl. Cryst. (2009). 42, 339-341.
;
_computing_publication_material
;
O. V. Dolomanov, L. J. Bourhis, R. J. Gildea, J. A. K. Howard and H. Puschmann,
OLEX2: a complete structure solution, refinement and analysis program.
J. Appl. Cryst. (2009). 42, 339-341.
;
_computing_structure_refinement
;
SHELXL, G.M. Sheldrick, Acta Cryst.
(2008). A64, 112-122
;
_computing_structure_solution
;
SHELXS, G.M. Sheldrick, Acta Cryst.
(2008). A64, 112-122
;
_diffrn_ambient_temperature 291.15
_diffrn_detector_area_resol_mean 16.2312
_diffrn_measured_fraction_theta_full 0.999
_diffrn_measured_fraction_theta_max 0.999
_diffrn_measurement_details
;
  1 omega  -64.00  -37.00   1.0000    1.0000
omega____ theta____ kappa____ phi______ frames
    -        0.0000  178.0000 -180.0000 27

  2 omega  -64.00  -35.00   1.0000    1.0000
omega____ theta____ kappa____ phi______ frames
    -        0.0000  178.0000   90.0000 29

  3 omega  -41.00   30.00   1.0000    1.1300
omega____ theta____ kappa____ phi______ frames
    -      -42.5000   37.0000 -120.0000 71

  4 omega -110.00  -28.00   1.0000    1.1300
omega____ theta____ kappa____ phi______ frames
    -      -42.5000  -57.0000  -30.0000 82

  5 omega  -87.00   -8.00   1.0000    1.1300
omega____ theta____ kappa____ phi______ frames
    -      -42.5000  125.0000   60.0000 79

  6 omega  -32.00    7.00   1.0000    1.1300
omega____ theta____ kappa____ phi______ frames
    -      -42.5000   30.0000  -30.0000 39

  7 omega  -13.00   44.00   1.0000    1.1300
omega____ theta____ kappa____ phi______ frames
    -       56.0000  -57.0000   30.0000 57

  8 omega   41.00   95.00   1.0000    1.1300
omega____ theta____ kappa____ phi______ frames
    -      112.0000  -45.0000   30.0000 54

  9 omega   77.00  105.00   1.0000    1.1300
omega____ theta____ kappa____ phi______ frames
    -      112.0000  -94.0000  -60.0000 28

 10 omega   44.00   87.00   1.0000    1.1300
omega____ theta____ kappa____ phi______ frames
    -      112.0000  -45.0000 -180.0000 43

 11 omega   48.00   80.00   1.0000    1.1300
omega____ theta____ kappa____ phi______ frames
    -      112.0000  -30.0000   90.0000 32

 12 omega   45.00   97.00   1.0000    1.1300
omega____ theta____ kappa____ phi______ frames
    -      112.0000  -45.0000  -30.0000 52

 13 omega  110.00  177.00   1.0000    1.1300
omega____ theta____ kappa____ phi______ frames
    -      112.0000   77.0000  120.0000 67

 14 omega   62.00   97.00   1.0000    1.1300
omega____ theta____ kappa____ phi______ frames
    -      112.0000  -94.0000   60.0000 35

 15 omega   48.00   86.00   1.0000    1.1300
omega____ theta____ kappa____ phi______ frames
    -      112.0000  -30.0000 -150.0000 38

 16 omega   51.00   90.00   1.0000    1.1300
omega____ theta____ kappa____ phi______ frames
    -      112.0000  -30.0000  120.0000 39

 17 omega   82.00  108.00   1.0000    1.1300
omega____ theta____ kappa____ phi______ frames
    -      112.0000   77.0000  120.0000 26

 18 omega  -77.00  -32.00   1.0000    1.0000
omega____ theta____ kappa____ phi______ frames
    -        0.0000  178.0000 -120.0000 45

 19 omega -113.00  -54.00   1.0000    1.1300
omega____ theta____ kappa____ phi______ frames
    -      -42.5000  -77.0000   90.0000 59

 20 omega -111.00  -21.00   1.0000    1.1300
omega____ theta____ kappa____ phi______ frames
    -      -42.5000  -61.0000 -180.0000 90
;
_diffrn_measurement_device_type 'Xcalibur, Eos, Gemini'
_diffrn_measurement_method '\w scans'
_diffrn_orient_matrix_UB_11 0.0310035000
_diffrn_orient_matrix_UB_12 -0.0828807000
_diffrn_orient_matrix_UB_13 0.1100537000
_diffrn_orient_matrix_UB_21 0.0509742000
_diffrn_orient_matrix_UB_22 -0.1025758000
_diffrn_orient_matrix_UB_23 -0.0778711000
_diffrn_orient_matrix_UB_31 0.2249744000
_diffrn_orient_matrix_UB_32 0.0347887000
_diffrn_orient_matrix_UB_33 0.0327090000
_diffrn_radiation_monochromator graphite
_diffrn_radiation_type 'Cu K\a'
_diffrn_radiation_wavelength 1.5418
_diffrn_reflns_av_R_equivalents 0.0211
_diffrn_reflns_av_unetI/netI 0.0396
_diffrn_reflns_limit_h_max 8
_diffrn_reflns_limit_h_min -7
_diffrn_reflns_limit_k_max 13
_diffrn_reflns_limit_k_min -11
_diffrn_reflns_limit_l_max 13
_diffrn_reflns_limit_l_min -13
_diffrn_reflns_number 3267
_diffrn_reflns_theta_full 67.03
_diffrn_reflns_theta_max 67.03
_diffrn_reflns_theta_min 3.98
_diffrn_source 'Enhance (Cu) X-ray Source'
_exptl_absorpt_coefficient_mu 1.740
_exptl_absorpt_correction_T_max 1.00000
_exptl_absorpt_correction_T_min 0.57900
_exptl_absorpt_correction_type multi-scan
_exptl_absorpt_process_details
;
CrysAlisPro, Agilent Technologies,
Version 1.171.36.28 (release 01-02-2013 CrysAlis171 .NET)
(compiled Feb  1 2013,16:14:44)
Empirical absorption correction using spherical harmonics,
 implemented in SCALE3 ABSPACK scaling algorithm.
;
_exptl_crystal_colour
;
;
_exptl_crystal_density_diffrn 1.261
_exptl_crystal_density_method 'not measured'
_exptl_crystal_description
;
;
_exptl_crystal_F_000 340
_exptl_crystal_size_max 0.25
_exptl_crystal_size_mid 0.23
_exptl_crystal_size_min 0.2
_refine_diff_density_max 0.158
_refine_diff_density_min -0.146
_refine_diff_density_rms 0.033
_refine_ls_abs_structure_details 'Flack H D (1983), Acta Cryst. A39, 876-881'
_refine_ls_abs_structure_Flack -0.01(2)
_refine_ls_extinction_coef 0.0083(8)
_refine_ls_extinction_expression Fc^*^=kFc[1+0.001xFc^2^\l^3^/sin(2\q)]^-1/4^
_refine_ls_extinction_method SHELXL
_refine_ls_goodness_of_fit_ref 1.051
_refine_ls_hydrogen_treatment constr
_refine_ls_matrix_type full
_refine_ls_number_parameters 218
_refine_ls_number_reflns 2259
_refine_ls_number_restraints 1
_refine_ls_restrained_S_all 1.051
_refine_ls_R_factor_all 0.0429
_refine_ls_R_factor_gt 0.0376
_refine_ls_shift/su_max 0.000
_refine_ls_shift/su_mean 0.000
_refine_ls_structure_factor_coef Fsqd
_refine_ls_weighting_details 'calc w=1/[\s^2^(Fo^2^)+(0.0516P)^2^+0.0341P] where P=(Fo^2^+2Fc^2^)/3'
_refine_ls_weighting_scheme calc
_refine_ls_wR_factor_gt 0.0938
_refine_ls_wR_factor_ref 0.0991
_reflns_number_gt 2048
_reflns_number_total 2259
_reflns_threshold_expression >2sigma(I)
_cod_data_source_file jo402745b_si_003.cif
_cod_data_source_block 201309132
_cod_depositor_comments
;Adding full bibliography for
 ./tmp-cod-update-bibliographies-12971/cifs/4029260.cif.
;
_cod_original_cell_volume 849.18(10)
_cod_database_code 4029260
_chemical_oxdiff_formula C20H20N4O4S1
_reflns_odcompleteness_completeness 99.88
_reflns_odcompleteness_iscentric 1
_reflns_odcompleteness_theta 66.97
_olex2_refinement_description
;
1. Fixed Uiso
 At 1.2 times of:
  All C(H) groups, All C(H,H) groups
 At 1.5 times of:
  All C(H,H,H) groups
2. Uiso/Uaniso restraints and constraints
Uanis(C19) = Uanis(C19A)
Uanis(C20) = Uanis(C20A)
3. Others
 Sof(C19A)=Sof(H19C)=Sof(H19D)=Sof(C20A)=Sof(H20C)=Sof(H20D)=1-FVAR(1)
 Sof(C19)=Sof(H19A)=Sof(H19B)=Sof(C20)=Sof(H20A)=Sof(H20B)=FVAR(1)
4.a Secondary CH2 refined with riding coordinates:
 C19(H19A,H19B), C20(H20A,H20B), C19A(H19C,H19D), C20A(H20C,H20D)
4.b Aromatic/amide H refined with riding coordinates:
 C6(H6), C7(H7), C9(H9), C10(H10), C13(H13), C14(H14), C16(H16), C17(H17)
4.c Idealised Me refined as rotating group:
 C11(H11A,H11B,H11C), C18(H18A,H18B,H18C)
;

loop_
_space_group_symop_id
_space_group_symop_operation_xyz
1 'x, y, z'
2 '-x, y+1/2, -z'

loop_
_atom_site_label
_atom_site_type_symbol
_atom_site_fract_x
_atom_site_fract_y
_atom_site_fract_z
_atom_site_U_iso_or_equiv
_atom_site_adp_type
_atom_site_occupancy
_atom_site_symmetry_multiplicity
_atom_site_calc_flag
_atom_site_refinement_flags
_atom_site_disorder_assembly
_atom_site_disorder_group
S1 S 0.84566(12) 0.68143(7) 0.31059(7) 0.0530(2) Uani 1 1 d . A .
O1 O 1.2127(4) 0.4459(2) 0.2337(2) 0.0644(7) Uani 1 1 d . . .
O2 O 0.9723(4) 0.3545(2) 0.3954(2) 0.0651(7) Uani 1 1 d . . .
C1 C 1.0309(5) 0.6279(3) 0.2392(3) 0.0499(8) Uani 1 1 d . . .
C2 C 1.0725(5) 0.5129(3) 0.2746(3) 0.0490(7) Uani 1 1 d . A .
C3 C 0.9569(5) 0.4689(3) 0.3542(3) 0.0507(8) Uani 1 1 d . A .
C4 C 0.8239(5) 0.5487(3) 0.3844(3) 0.0506(8) Uani 1 1 d . . .
C5 C 0.6842(5) 0.5392(3) 0.4664(3) 0.0491(8) Uani 1 1 d . A .
C6 C 0.7128(5) 0.4562(3) 0.5589(3) 0.0580(9) Uani 1 1 d . . .
H6 H 0.8179 0.4020 0.5659 0.070 Uiso 1 1 calc R A .
C7 C 0.5879(5) 0.4529(3) 0.6406(3) 0.0636(9) Uani 1 1 d . A .
H7 H 0.6117 0.3970 0.7021 0.076 Uiso 1 1 calc R . .
C8 C 0.4286(5) 0.5305(3) 0.6328(3) 0.0611(9) Uani 1 1 d . . .
C9 C 0.3968(5) 0.6128(3) 0.5396(3) 0.0616(9) Uani 1 1 d . A .
H9 H 0.2900 0.6659 0.5321 0.074 Uiso 1 1 calc R . .
C10 C 0.5225(5) 0.6165(3) 0.4579(3) 0.0571(8) Uani 1 1 d . . .
H10 H 0.4980 0.6720 0.3960 0.069 Uiso 1 1 calc R A .
C11 C 0.2940(7) 0.5286(4) 0.7233(4) 0.0881(14) Uani 1 1 d . A .
H11A H 0.3439 0.4712 0.7848 0.132 Uiso 1 1 calc R . .
H11B H 0.1591 0.5078 0.6834 0.132 Uiso 1 1 calc R . .
H11C H 0.2934 0.6055 0.7593 0.132 Uiso 1 1 calc R . .
C12 C 1.1158(5) 0.7031(3) 0.1585(3) 0.0476(8) Uani 1 1 d . A .
C13 C 1.2998(5) 0.6767(4) 0.1281(3) 0.0591(8) Uani 1 1 d . . .
H13 H 1.3671 0.6076 0.1575 0.071 Uiso 1 1 calc R A .
C14 C 1.3838(5) 0.7496(3) 0.0562(3) 0.0624(9) Uani 1 1 d . A .
H14 H 1.5062 0.7285 0.0375 0.075 Uiso 1 1 calc R . .
C15 C 1.2922(6) 0.8537(3) 0.0107(3) 0.0628(9) Uani 1 1 d . . .
C16 C 1.1092(6) 0.8805(3) 0.0395(3) 0.0677(10) Uani 1 1 d . A .
H16 H 1.0423 0.9495 0.0093 0.081 Uiso 1 1 calc R . .
C17 C 1.0234(5) 0.8075(3) 0.1116(3) 0.0598(9) Uani 1 1 d . . .
H17 H 0.9003 0.8287 0.1294 0.072 Uiso 1 1 calc R A .
C18 C 1.3924(6) 0.9351(4) -0.0645(4) 0.0901(14) Uani 1 1 d . A .
H18A H 1.5339 0.9406 -0.0295 0.135 Uiso 1 1 calc R . .
H18B H 1.3324 1.0124 -0.0672 0.135 Uiso 1 1 calc R . .
H18C H 1.3744 0.9042 -0.1448 0.135 Uiso 1 1 calc R . .
C19 C 1.2683(13) 0.3407(6) 0.3037(8) 0.0653(17) Uani 0.639(9) 1 d P A 1
H19A H 1.3544 0.3612 0.3806 0.078 Uiso 0.639(9) 1 calc PR A 1
H19B H 1.3428 0.2879 0.2616 0.078 Uiso 0.639(9) 1 calc PR A 1
C20 C 1.0821(14) 0.2803(7) 0.3238(9) 0.072(2) Uani 0.639(9) 1 d P A 1
H20A H 0.9945 0.2628 0.2466 0.087 Uiso 0.639(9) 1 calc PR A 1
H20B H 1.1188 0.2060 0.3655 0.087 Uiso 0.639(9) 1 calc PR A 1
C19A C 1.174(2) 0.3174(11) 0.2519(14) 0.0653(17) Uani 0.361(9) 1 d P A 2
H19C H 1.2866 0.2703 0.2382 0.078 Uiso 0.361(9) 1 calc PR A 2
H19D H 1.0531 0.2921 0.1956 0.078 Uiso 0.361(9) 1 calc PR A 2
C20A C 1.147(3) 0.3006(15) 0.3800(15) 0.072(2) Uani 0.361(9) 1 d P A 2
H20C H 1.1421 0.2167 0.3974 0.087 Uiso 0.361(9) 1 calc PR A 2
H20D H 1.2620 0.3345 0.4356 0.087 Uiso 0.361(9) 1 calc PR A 2

loop_
_atom_site_aniso_label
_atom_site_aniso_U_11
_atom_site_aniso_U_22
_atom_site_aniso_U_33
_atom_site_aniso_U_23
_atom_site_aniso_U_13
_atom_site_aniso_U_12
S1 0.0565(5) 0.0455(4) 0.0597(4) 0.0070(4) 0.0187(3) 0.0032(4)
O1 0.0735(16) 0.0484(14) 0.0764(15) 0.0069(12) 0.0277(13) 0.0111(12)
O2 0.0755(17) 0.0461(14) 0.0763(15) 0.0166(13) 0.0217(14) 0.0056(12)
C1 0.0491(17) 0.0462(18) 0.0524(18) 0.0030(15) 0.0057(15) -0.0036(15)
C2 0.0517(18) 0.0437(18) 0.0511(17) 0.0002(14) 0.0096(14) 0.0004(14)
C3 0.0508(18) 0.0445(19) 0.0539(18) 0.0029(16) 0.0045(15) -0.0019(15)
C4 0.0499(18) 0.0498(19) 0.0498(18) 0.0013(15) 0.0050(14) -0.0017(15)
C5 0.0507(18) 0.0456(18) 0.0491(17) 0.0031(15) 0.0062(14) -0.0074(16)
C6 0.061(2) 0.052(2) 0.0611(19) 0.0078(17) 0.0124(17) 0.0007(17)
C7 0.072(2) 0.063(2) 0.0555(19) 0.0131(18) 0.0121(18) -0.007(2)
C8 0.063(2) 0.061(2) 0.061(2) 0.0030(18) 0.0177(17) -0.0123(19)
C9 0.056(2) 0.061(2) 0.068(2) 0.0008(19) 0.0145(17) -0.0013(18)
C10 0.0577(19) 0.059(2) 0.0536(19) 0.0097(17) 0.0103(16) 0.0025(18)
C11 0.089(3) 0.098(3) 0.088(3) 0.009(3) 0.041(3) -0.004(3)
C12 0.0489(17) 0.048(2) 0.0455(15) 0.0000(14) 0.0092(13) -0.0047(15)
C13 0.0579(19) 0.0542(18) 0.0678(19) 0.006(2) 0.0189(16) 0.007(2)
C14 0.056(2) 0.071(2) 0.063(2) 0.0088(19) 0.0199(17) 0.0021(18)
C15 0.059(2) 0.075(2) 0.0528(19) 0.0124(19) 0.0077(17) -0.006(2)
C16 0.067(2) 0.064(2) 0.071(2) 0.026(2) 0.011(2) 0.0052(19)
C17 0.054(2) 0.060(2) 0.067(2) 0.0113(18) 0.0146(17) 0.0051(17)
C18 0.079(3) 0.107(4) 0.085(3) 0.037(3) 0.022(2) -0.009(3)
C19 0.071(5) 0.041(3) 0.086(5) 0.003(3) 0.021(4) 0.007(3)
C20 0.080(6) 0.043(4) 0.092(7) 0.007(4) 0.013(5) 0.009(4)
C19A 0.071(5) 0.041(3) 0.086(5) 0.003(3) 0.021(4) 0.007(3)
C20A 0.080(6) 0.043(4) 0.092(7) 0.007(4) 0.013(5) 0.009(4)

loop_
_atom_type_symbol
_atom_type_description
_atom_type_scat_dispersion_real
_atom_type_scat_dispersion_imag
_atom_type_scat_source
C C 0.0181 0.0091 'International Tables Vol C Tables 4.2.6.8 and 6.1.1.4'
H H 0.0000 0.0000 'International Tables Vol C Tables 4.2.6.8 and 6.1.1.4'
O O 0.0492 0.0322 'International Tables Vol C Tables 4.2.6.8 and 6.1.1.4'
S S 0.3331 0.5567 'International Tables Vol C Tables 4.2.6.8 and 6.1.1.4'

loop_
_geom_angle_atom_site_label_1
_geom_angle_atom_site_label_2
_geom_angle_atom_site_label_3
_geom_angle
C4 S1 C1 93.88(15)
C2 O1 C19 112.9(4)
C2 O1 C19A 109.5(6)
C19 O1 C19A 32.2(5)
C3 O2 C20 111.0(4)
C3 O2 C20A 112.3(8)
C20A O2 C20 29.5(6)
C2 C1 S1 108.5(2)
C2 C1 C12 130.8(3)
C12 C1 S1 120.7(2)
O1 C2 C1 122.6(3)
O1 C2 C3 122.9(3)
C1 C2 C3 114.5(3)
O2 C3 C2 122.7(3)
C4 C3 O2 122.8(3)
C4 C3 C2 114.4(3)
C3 C4 S1 108.7(2)
C3 C4 C5 131.2(3)
C5 C4 S1 120.1(2)
C6 C5 C4 121.6(3)
C10 C5 C4 121.1(3)
C10 C5 C6 117.3(3)
C5 C6 H6 119.4
C7 C6 C5 121.2(3)
C7 C6 H6 119.4
C6 C7 H7 119.3
C8 C7 C6 121.5(3)
C8 C7 H7 119.3
C7 C8 C9 117.9(3)
C7 C8 C11 121.6(3)
C9 C8 C11 120.5(4)
C8 C9 H9 119.6
C10 C9 C8 120.7(3)
C10 C9 H9 119.6
C5 C10 H10 119.3
C9 C10 C5 121.5(3)
C9 C10 H10 119.3
C8 C11 H11A 109.5
C8 C11 H11B 109.5
C8 C11 H11C 109.5
H11A C11 H11B 109.5
H11A C11 H11C 109.5
H11B C11 H11C 109.5
C13 C12 C1 121.7(3)
C17 C12 C1 122.1(3)
C17 C12 C13 116.1(3)
C12 C13 H13 119.1
C14 C13 C12 121.8(3)
C14 C13 H13 119.1
C13 C14 H14 119.1
C13 C14 C15 121.8(3)
C15 C14 H14 119.1
C14 C15 C16 117.0(3)
C14 C15 C18 120.7(4)
C16 C15 C18 122.3(4)
C15 C16 H16 119.2
C17 C16 C15 121.6(4)
C17 C16 H16 119.2
C12 C17 H17 119.2
C16 C17 C12 121.7(3)
C16 C17 H17 119.2
C15 C18 H18A 109.5
C15 C18 H18B 109.5
C15 C18 H18C 109.5
H18A C18 H18B 109.5
H18A C18 H18C 109.5
H18B C18 H18C 109.5
O1 C19 H19A 109.8
O1 C19 H19B 109.8
O1 C19 C20 109.3(7)
H19A C19 H19B 108.3
C20 C19 H19A 109.8
C20 C19 H19B 109.8
O2 C20 C19 111.5(7)
O2 C20 H20A 109.3
O2 C20 H20B 109.3
C19 C20 H20A 109.3
C19 C20 H20B 109.3
H20A C20 H20B 108.0
O1 C19A H19C 110.0
O1 C19A H19D 110.0
O1 C19A C20A 108.3(12)
H19C C19A H19D 108.4
C20A C19A H19C 110.0
C20A C19A H19D 110.0
O2 C20A C19A 110.3(13)
O2 C20A H20C 109.6
O2 C20A H20D 109.6
C19A C20A H20C 109.6
C19A C20A H20D 109.6
H20C C20A H20D 108.1

loop_
_geom_bond_atom_site_label_1
_geom_bond_atom_site_label_2
_geom_bond_distance
S1 C1 1.740(3)
S1 C4 1.738(3)
O1 C2 1.369(4)
O1 C19 1.435(7)
O1 C19A 1.496(13)
O2 C3 1.369(4)
O2 C20 1.473(9)
O2 C20A 1.378(18)
C1 C2 1.371(4)
C1 C12 1.454(4)
C2 C3 1.406(4)
C3 C4 1.369(4)
C4 C5 1.465(4)
C5 C6 1.390(4)
C5 C10 1.387(4)
C6 H6 0.9300
C6 C7 1.381(5)
C7 H7 0.9300
C7 C8 1.379(5)
C8 C9 1.390(5)
C8 C11 1.511(5)
C9 H9 0.9300
C9 C10 1.386(5)
C10 H10 0.9300
C11 H11A 0.9600
C11 H11B 0.9600
C11 H11C 0.9600
C12 C13 1.394(4)
C12 C17 1.388(4)
C13 H13 0.9300
C13 C14 1.365(5)
C14 H14 0.9300
C14 C15 1.378(5)
C15 C16 1.381(5)
C15 C18 1.509(5)
C16 H16 0.9300
C16 C17 1.373(5)
C17 H17 0.9300
C18 H18A 0.9600
C18 H18B 0.9600
C18 H18C 0.9600
C19 H19A 0.9700
C19 H19B 0.9700
C19 C20 1.493(13)
C20 H20A 0.9700
C20 H20B 0.9700
C19A H19C 0.9700
C19A H19D 0.9700
C19A C20A 1.51(2)
C20A H20C 0.9700
C20A H20D 0.9700

loop_
_geom_torsion_atom_site_label_1
_geom_torsion_atom_site_label_2
_geom_torsion_atom_site_label_3
_geom_torsion_atom_site_label_4
_geom_torsion
S1 C1 C2 O1 180.0(2)
S1 C1 C2 C3 1.2(4)
S1 C1 C12 C13 161.1(3)
S1 C1 C12 C17 -16.1(4)
S1 C4 C5 C6 -155.4(3)
S1 C4 C5 C10 21.8(4)
O1 C2 C3 O2 -1.4(5)
O1 C2 C3 C4 -179.6(3)
O1 C19 C20 O2 -63.6(10)
O1 C19A C20A O2 67.7(17)
O2 C3 C4 S1 -178.2(3)
O2 C3 C4 C5 4.2(6)
C1 S1 C4 C3 0.5(3)
C1 S1 C4 C5 178.4(3)
C1 C2 C3 O2 177.5(3)
C1 C2 C3 C4 -0.8(4)
C1 C12 C13 C14 -177.3(3)
C1 C12 C17 C16 177.2(3)
C2 O1 C19 C20 46.6(9)
C2 O1 C19A C20A -48.6(14)
C2 C1 C12 C13 -18.2(5)
C2 C1 C12 C17 164.7(4)
C2 C3 C4 S1 0.1(4)
C2 C3 C4 C5 -177.6(3)
C3 O2 C20 C19 45.6(9)
C3 O2 C20A C19A -49.7(14)
C3 C4 C5 C6 22.0(5)
C3 C4 C5 C10 -160.8(3)
C4 S1 C1 C2 -1.0(3)
C4 S1 C1 C12 179.6(2)
C4 C5 C6 C7 175.8(3)
C4 C5 C10 C9 -176.0(3)
C5 C6 C7 C8 0.8(5)
C6 C5 C10 C9 1.3(5)
C6 C7 C8 C9 0.1(5)
C6 C7 C8 C11 -178.9(4)
C7 C8 C9 C10 -0.3(5)
C8 C9 C10 C5 -0.4(5)
C10 C5 C6 C7 -1.5(5)
C11 C8 C9 C10 178.6(4)
C12 C1 C2 O1 -0.7(5)
C12 C1 C2 C3 -179.5(3)
C12 C13 C14 C15 0.6(6)
C13 C12 C17 C16 -0.1(5)
C13 C14 C15 C16 -1.0(5)
C13 C14 C15 C18 177.6(4)
C14 C15 C16 C17 0.9(6)
C15 C16 C17 C12 -0.4(6)
C17 C12 C13 C14 0.0(5)
C18 C15 C16 C17 -177.6(4)
C19 O1 C2 C1 165.3(5)
C19 O1 C2 C3 -16.0(6)
C19 O1 C19A C20A 53.7(13)
C20 O2 C3 C2 -14.1(6)
C20 O2 C3 C4 164.0(5)
C20 O2 C20A C19A 43.9(15)
C19A O1 C2 C1 -160.3(8)
C19A O1 C2 C3 18.4(8)
C19A O1 C19 C20 -43.9(12)
C20A O2 C3 C2 17.7(8)
C20A O2 C3 C4 -164.2(8)
C20A O2 C20 C19 -52.7(18)
